data_4065334
loop_
_publ_author_name
'Adams, Richard D.'
'Chen, Mingwei'

_publ_section_title
;
 Transmetalation Reactions Yield New Tetra- and Pentairidium Carbonyl
 Complexes Containing \s-Bonded Phenyl Rings
;
_journal_issue 21
_journal_name_full Organometallics
_journal_page_first 5867
_journal_paper_doi 10.1021/om2007198
_journal_volume 30
_journal_year 2011
_chemical_formula_sum 'C51 H34 Cl2 Ir5 O11 P2'
_chemical_formula_weight 1916.62
_chemical_name_systematic
; 
 ? 
;
_space_group_IT_number 14
_symmetry_cell_setting monoclinic
_symmetry_space_group_name_Hall '-P 2yn'
_symmetry_space_group_name_H-M 'P 1 21/n 1'
_atom_sites_solution_hydrogens geom
_atom_sites_solution_primary direct
_atom_sites_solution_secondary difmap
_audit_creation_method SHELXL-97
_cell_angle_alpha 90.00
_cell_angle_beta 108.5290(10)
_cell_angle_gamma 90.00
_cell_formula_units_Z 4
_cell_length_a 16.2096(8)
_cell_length_b 19.9166(10)
_cell_length_c 16.9894(8)
_cell_measurement_reflns_used 7115
_cell_measurement_temperature 294(2)
_cell_measurement_theta_max 28.39
_cell_measurement_theta_min 2.40
_cell_volume 5200.5(4)
_computing_structure_refinement 'SHELXL-97 (Sheldrick, 1997)'
_computing_structure_solution 'SHELXS-97 (Sheldrick, 1990)'
_diffrn_ambient_temperature 294(2)
_diffrn_measured_fraction_theta_full 1.000
_diffrn_measured_fraction_theta_max 1.000
_diffrn_radiation_monochromator graphite
_diffrn_radiation_source 'fine-focus sealed tube'
_diffrn_radiation_type MoK\a
_diffrn_radiation_wavelength 0.71073
_diffrn_reflns_av_R_equivalents 0.0543
_diffrn_reflns_av_sigmaI/netI 0.0327
_diffrn_reflns_limit_h_max 18
_diffrn_reflns_limit_h_min -18
_diffrn_reflns_limit_k_max 22
_diffrn_reflns_limit_k_min -22
_diffrn_reflns_limit_l_max 18
_diffrn_reflns_limit_l_min -18
_diffrn_reflns_number 53085
_diffrn_reflns_theta_full 23.26
_diffrn_reflns_theta_max 23.26
_diffrn_reflns_theta_min 1.63
_diffrn_standards_decay_% <1
_exptl_absorpt_coefficient_mu 12.971
_exptl_absorpt_correction_T_max 1.000
_exptl_absorpt_correction_T_min 0.425699
_exptl_absorpt_correction_type multi-scan
_exptl_crystal_colour brown
_exptl_crystal_density_diffrn 2.448
_exptl_crystal_density_method 'not measured'
_exptl_crystal_description block
_exptl_crystal_F_000 3508
_exptl_crystal_size_max 0.40
_exptl_crystal_size_mid 0.06
_exptl_crystal_size_min 0.02
_refine_diff_density_max 2.379
_refine_diff_density_min -1.638
_refine_diff_density_rms 0.238
_refine_ls_extinction_method none
_refine_ls_goodness_of_fit_ref 1.097
_refine_ls_hydrogen_treatment constr
_refine_ls_matrix_type full
_refine_ls_number_parameters 529
_refine_ls_number_reflns 7459
_refine_ls_number_restraints 6
_refine_ls_restrained_S_all 1.123
_refine_ls_R_factor_all 0.0682
_refine_ls_R_factor_gt 0.0622
_refine_ls_shift/su_max 0.000
_refine_ls_shift/su_mean 0.000
_refine_ls_structure_factor_coef Fsqd
_refine_ls_weighting_details 'calc w=1/[\s^2^(Fo^2^)+(0.1200P)^2^+181.9718P] where P=(Fo^2^+2Fc^2^)/3'
_refine_ls_weighting_scheme calc
_refine_ls_wR_factor_gt 0.2054
_refine_ls_wR_factor_ref 0.2099
_reflns_number_gt 6796
_reflns_number_total 7459
_reflns_threshold_expression >2sigma(I)
_cod_data_source_file om2007198_si_001.cif
_cod_data_source_block 4
_cod_depositor_comments
;
The following automatic conversions were performed:

'_symmetry_cell_setting' value 'Monoclinic' changed to 'monoclinic'
according to /home/saulius/struct/CIF-dictionaries/cif_core.dic
dictionary named 'cif_core.dic' version 2.4.1 from 2010-06-29.

Automatic conversion script
Id: cif_fix_values 1715 2011-07-08 13:25:40Z adriana 
;
_cod_original_sg_symbol_H-M P2(1)/n
_cod_database_code 4065334

loop_
_symmetry_equiv_pos_as_xyz
'x, y, z'
'-x+1/2, y+1/2, -z+1/2'
'-x, -y, -z'
'x-1/2, -y-1/2, z-1/2'

loop_
_atom_site_label
_atom_site_type_symbol
_atom_site_fract_x
_atom_site_fract_y
_atom_site_fract_z
_atom_site_U_iso_or_equiv
_atom_site_adp_type
_atom_site_occupancy
_atom_site_symmetry_multiplicity
_atom_site_calc_flag
_atom_site_refinement_flags
Ir1 Ir 0.47421(6) 0.63019(4) 0.78185(5) 0.0390(3) Uani 1 1 d .
Ir2 Ir 0.60248(5) 0.56685(4) 0.73515(5) 0.0360(3) Uani 1 1 d .
Ir3 Ir 0.64863(6) 0.66105(5) 0.86344(5) 0.0425(3) Uani 1 1 d .
Ir4 Ir 0.57945(7) 0.54440(5) 0.89228(6) 0.0482(3) Uani 1 1 d .
Ir5 Ir 0.74127(6) 0.54753(5) 0.87091(5) 0.0443(3) Uani 1 1 d .
P1 P 0.3388(4) 0.5930(3) 0.6996(4) 0.0413(13) Uani 1 1 d .
P2 P 0.8385(4) 0.5743(3) 0.8033(4) 0.0482(15) Uani 1 1 d .
C1 C 0.4625(19) 0.5862(15) 0.8941(16) 0.060(7) Uani 1 1 d .
C2 C 0.5347(12) 0.6540(13) 0.6922(13) 0.039(5) Uani 1 1 d .
C3 C 0.6763(14) 0.4830(11) 0.7838(13) 0.040(5) Uani 1 1 d .
C4 C 0.767(2) 0.6322(13) 0.9507(15) 0.063(7) Uani 1 1 d .
C11 C 0.4272(16) 0.7139(16) 0.7852(17) 0.062(7) Uani 1 1 d .
C21 C 0.5357(16) 0.5105(12) 0.6464(15) 0.048(6) Uani 1 1 d .
C31 C 0.612(2) 0.7176(16) 0.9361(19) 0.073(8) Uani 1 1 d .
C32 C 0.6840(14) 0.7316(14) 0.8057(18) 0.057(7) Uani 1 1 d .
C41 C 0.637(2) 0.5423(15) 1.0079(18) 0.068(8) Uani 1 1 d .
C42 C 0.554(2) 0.4528(16) 0.8822(19) 0.075(9) Uani 1 1 d .
C51 C 0.820(3) 0.4888(15) 0.9476(18) 0.081(10) Uani 1 1 d .
C52 C 0.3211(13) 0.6052(11) 0.5913(14) 0.041(5) Uani 1 1 d .
C53 C 0.3015(19) 0.5548(14) 0.5326(15) 0.062(7) Uani 1 1 d .
H53 H 0.2952 0.5115 0.5503 0.074 Uiso 1 1 calc R
C54 C 0.291(2) 0.5641(14) 0.4504(19) 0.077(9) Uani 1 1 d .
H54 H 0.2783 0.5277 0.4143 0.093 Uiso 1 1 calc R
C55 C 0.298(2) 0.6289(14) 0.4205(17) 0.067(8) Uani 1 1 d .
H55 H 0.2897 0.6371 0.3646 0.081 Uiso 1 1 calc R
C56 C 0.3195(15) 0.6807(15) 0.4798(16) 0.057(7) Uani 1 1 d .
H56 H 0.3233 0.7246 0.4627 0.069 Uiso 1 1 calc R
C57 C 0.3344(16) 0.6681(12) 0.5604(14) 0.051(6) Uani 1 1 d .
H57 H 0.3547 0.7029 0.5980 0.061 Uiso 1 1 calc R
C58 C 0.248(2) 0.6373(17) 0.718(2) 0.076(2) Uani 1 1 d .
C59 C 0.239(2) 0.6344(16) 0.798(2) 0.076(2) Uani 1 1 d .
H59 H 0.2807 0.6119 0.8409 0.091 Uiso 1 1 calc R
C60 C 0.1686(19) 0.6652(16) 0.813(2) 0.076(2) Uani 1 1 d .
H60 H 0.1615 0.6619 0.8655 0.091 Uiso 1 1 calc R
C61 C 0.112(2) 0.6991(17) 0.753(2) 0.076(2) Uani 1 1 d .
H61 H 0.0678 0.7234 0.7649 0.091 Uiso 1 1 calc R
C62 C 0.116(2) 0.6987(16) 0.677(2) 0.076(2) Uani 1 1 d .
H62 H 0.0729 0.7198 0.6344 0.091 Uiso 1 1 calc R
C63 C 0.187(2) 0.6661(16) 0.659(2) 0.076(2) Uani 1 1 d .
H63 H 0.1891 0.6655 0.6045 0.091 Uiso 1 1 calc R
C64 C 0.312(2) 0.5047(17) 0.705(2) 0.076(2) Uani 1 1 d .
C65 C 0.226(2) 0.4855(17) 0.688(2) 0.076(2) Uani 1 1 d .
H65 H 0.1830 0.5179 0.6748 0.091 Uiso 1 1 calc R
C66 C 0.203(2) 0.4163(16) 0.690(2) 0.076(2) Uani 1 1 d .
H66 H 0.1461 0.4035 0.6815 0.091 Uiso 1 1 calc R
C67 C 0.270(2) 0.3686(17) 0.705(2) 0.076(2) Uani 1 1 d .
H67 H 0.2569 0.3232 0.7056 0.091 Uiso 1 1 calc R
C68 C 0.355(2) 0.3884(17) 0.719(2) 0.076(2) Uani 1 1 d .
H68 H 0.3996 0.3570 0.7266 0.091 Uiso 1 1 calc R
C69 C 0.373(2) 0.4582(16) 0.721(2) 0.076(2) Uani 1 1 d .
H69 H 0.4302 0.4720 0.7354 0.091 Uiso 1 1 calc R
C70 C 0.6870(13) 0.5892(10) 0.6644(12) 0.036(5) Uani 1 1 d .
C71 C 0.6512(17) 0.6058(13) 0.5805(13) 0.051(6) Uani 1 1 d .
H71 H 0.5910 0.6098 0.5594 0.061 Uiso 1 1 calc R
C72 C 0.697(2) 0.6166(14) 0.5269(16) 0.068(8) Uani 1 1 d .
H72 H 0.6684 0.6270 0.4715 0.082 Uiso 1 1 calc R
C73 C 0.7838(17) 0.6118(15) 0.5557(17) 0.064(7) Uani 1 1 d .
H73 H 0.8150 0.6192 0.5190 0.077 Uiso 1 1 calc R
C74 C 0.8315(17) 0.5959(15) 0.6407(17) 0.065(7) Uani 1 1 d .
H74 H 0.8916 0.5908 0.6597 0.079 Uiso 1 1 calc R
C75 C 0.7759(16) 0.5883(12) 0.6961(15) 0.054(7) Uani 1 1 d .
C76 C 0.8983(16) 0.6510(13) 0.8395(18) 0.060(7) Uani 1 1 d .
C77 C 0.8831(18) 0.7084(13) 0.791(2) 0.068(8) Uani 1 1 d .
H77 H 0.8417 0.7089 0.7386 0.082 Uiso 1 1 calc R
C78 C 0.9352(18) 0.7689(17) 0.826(3) 0.097(13) Uani 1 1 d .
H78 H 0.9288 0.8073 0.7934 0.117 Uiso 1 1 calc R
C79 C 0.991(2) 0.769(3) 0.903(3) 0.115(18) Uani 1 1 d .
H79 H 1.0227 0.8074 0.9245 0.138 Uiso 1 1 calc R
C80 C 1.0008(18) 0.710(2) 0.950(2) 0.085(11) Uani 1 1 d .
H80 H 1.0389 0.7106 1.0036 0.102 Uiso 1 1 calc R
C81 C 0.9581(15) 0.6506(17) 0.922(2) 0.091(12) Uani 1 1 d .
H81 H 0.9678 0.6122 0.9546 0.109 Uiso 1 1 calc R
C82 C 0.925(2) 0.5096(15) 0.8081(17) 0.074(9) Uani 1 1 d .
C83 C 1.0094(19) 0.5298(16) 0.8111(19) 0.069(8) Uani 1 1 d .
H83 H 1.0243 0.5747 0.8098 0.083 Uiso 1 1 calc R
C84 C 1.068(2) 0.479(2) 0.816(2) 0.101(12) Uani 1 1 d .
H84 H 1.1254 0.4891 0.8206 0.121 Uiso 1 1 calc R
C85 C 1.043(2) 0.4127(18) 0.815(2) 0.095(12) Uani 1 1 d .
H85 H 1.0834 0.3790 0.8179 0.113 Uiso 1 1 calc R
C86 C 0.963(2) 0.396(2) 0.809(3) 0.100(12) Uani 1 1 d .
H86 H 0.9479 0.3506 0.8091 0.120 Uiso 1 1 calc R
C87 C 0.900(2) 0.4442(17) 0.803(2) 0.101(15) Uani 1 1 d .
H87 H 0.8426 0.4324 0.7960 0.121 Uiso 1 1 calc R
O1 O 0.4185(16) 0.5885(14) 0.9314(14) 0.097(8) Uani 1 1 d .
O2 O 0.5229(11) 0.6934(8) 0.6389(12) 0.056(4) Uani 1 1 d .
O3 O 0.6764(12) 0.4232(9) 0.7639(12) 0.066(5) Uani 1 1 d .
O4 O 0.8143(13) 0.6524(10) 1.0129(11) 0.071(5) Uani 1 1 d .
O11 O 0.4020(16) 0.7677(9) 0.7915(16) 0.089(7) Uani 1 1 d .
O21 O 0.5025(11) 0.4750(11) 0.5958(12) 0.065(5) Uani 1 1 d .
O31 O 0.5843(16) 0.7484(16) 0.9801(18) 0.127(12) Uani 1 1 d .
O32 O 0.6941(12) 0.7718(10) 0.7649(12) 0.068(5) Uani 1 1 d .
O41 O 0.680(2) 0.5439(16) 1.0777(14) 0.138(12) Uani 1 1 d .
O42 O 0.534(2) 0.3970(13) 0.8792(16) 0.113(9) Uani 1 1 d .
O51 O 0.8562(19) 0.4520(14) 0.9932(16) 0.112(9) Uani 1 1 d .
C1S C 0.7598(19) 0.7995(16) 0.5776(19) 0.104(12) Uiso 1 1 d D
H1S1 H 0.7027 0.7791 0.5558 0.125 Uiso 1 1 calc R
H1S2 H 0.7819 0.7956 0.6375 0.125 Uiso 1 1 calc R
C2S C 0.4787(19) -0.0180(16) 0.0739(19) 0.29(5) Uiso 1 1 d RD
H2S H 0.4689 -0.0363 0.1205 0.347 Uiso 1 1 calc R
C3S C 0.4592(19) 0.0600(16) 0.0572(19) 0.29(5) Uiso 1 1 d RD
H3S H 0.4376 0.0926 0.0847 0.344 Uiso 1 1 d R
C4S C 0.4899(19) 0.0625(16) -0.0238(19) 0.27(5) Uiso 1 1 d RD
H4S H 0.4872 0.1060 -0.0443 0.327 Uiso 1 1 d R
Cl1S Cl 0.7645(19) 0.8812(16) 0.5418(19) 2.0(3) Uiso 1 1 d RD
Cl2S Cl 0.8344(19) 0.7717(16) 0.5275(19) 0.72(5) Uiso 1 1 d RD

loop_
_atom_site_aniso_label
_atom_site_aniso_U_11
_atom_site_aniso_U_22
_atom_site_aniso_U_33
_atom_site_aniso_U_23
_atom_site_aniso_U_13
_atom_site_aniso_U_12
Ir1 0.0405(5) 0.0399(5) 0.0365(5) -0.0009(4) 0.0123(4) -0.0008(4)
Ir2 0.0374(5) 0.0390(5) 0.0289(5) -0.0012(3) 0.0066(4) 0.0000(3)
Ir3 0.0427(5) 0.0435(5) 0.0375(5) -0.0074(4) 0.0073(4) 0.0008(4)
Ir4 0.0583(6) 0.0520(6) 0.0328(5) 0.0063(4) 0.0123(4) -0.0009(4)
Ir5 0.0471(6) 0.0449(5) 0.0340(5) -0.0007(4) 0.0030(4) 0.0073(4)
P1 0.041(3) 0.039(3) 0.047(3) -0.001(3) 0.018(3) 0.000(2)
P2 0.039(3) 0.048(4) 0.048(4) -0.012(3) 0.000(3) 0.004(3)
C1 0.073(18) 0.075(19) 0.041(14) 0.023(13) 0.030(14) 0.014(14)
C2 0.011(9) 0.067(15) 0.037(12) -0.009(11) 0.007(8) 0.005(9)
C3 0.044(12) 0.040(13) 0.032(11) -0.002(9) 0.004(9) 0.000(10)
C4 0.09(2) 0.046(15) 0.037(14) 0.001(11) -0.001(14) -0.003(14)
C11 0.039(14) 0.09(2) 0.063(17) 0.001(15) 0.022(12) -0.006(14)
C21 0.051(14) 0.048(14) 0.037(13) -0.011(11) 0.002(11) 0.000(11)
C31 0.072(19) 0.08(2) 0.072(19) -0.017(16) 0.029(16) 0.018(16)
C32 0.021(11) 0.061(17) 0.078(19) -0.013(15) 0.001(12) -0.004(11)
C41 0.08(2) 0.072(19) 0.050(17) 0.025(14) 0.016(15) 0.016(15)
C42 0.11(3) 0.06(2) 0.064(19) 0.011(14) 0.029(18) 0.004(17)
C51 0.13(3) 0.046(16) 0.048(17) -0.003(13) 0.004(18) 0.002(17)
C52 0.030(11) 0.051(13) 0.048(13) -0.008(11) 0.021(10) 0.010(10)
C53 0.078(19) 0.066(17) 0.035(14) -0.001(12) 0.008(13) -0.005(14)
C54 0.13(3) 0.045(16) 0.07(2) -0.026(14) 0.05(2) -0.018(16)
C55 0.10(2) 0.061(18) 0.047(15) -0.016(13) 0.026(15) 0.030(15)
C56 0.041(13) 0.074(18) 0.057(16) 0.015(13) 0.014(12) 0.017(12)
C57 0.056(15) 0.049(14) 0.033(12) 0.008(10) -0.008(11) -0.011(11)
C58 0.066(5) 0.084(6) 0.086(6) -0.001(5) 0.037(5) -0.004(4)
C59 0.066(5) 0.084(6) 0.086(6) -0.001(5) 0.037(5) -0.004(4)
C60 0.066(5) 0.084(6) 0.086(6) -0.001(5) 0.037(5) -0.004(4)
C61 0.066(5) 0.084(6) 0.086(6) -0.001(5) 0.037(5) -0.004(4)
C62 0.066(5) 0.084(6) 0.086(6) -0.001(5) 0.037(5) -0.004(4)
C63 0.066(5) 0.084(6) 0.086(6) -0.001(5) 0.037(5) -0.004(4)
C64 0.066(5) 0.084(6) 0.086(6) -0.001(5) 0.037(5) -0.004(4)
C65 0.066(5) 0.084(6) 0.086(6) -0.001(5) 0.037(5) -0.004(4)
C66 0.066(5) 0.084(6) 0.086(6) -0.001(5) 0.037(5) -0.004(4)
C67 0.066(5) 0.084(6) 0.086(6) -0.001(5) 0.037(5) -0.004(4)
C68 0.066(5) 0.084(6) 0.086(6) -0.001(5) 0.037(5) -0.004(4)
C69 0.066(5) 0.084(6) 0.086(6) -0.001(5) 0.037(5) -0.004(4)
C70 0.030(11) 0.041(12) 0.032(11) -0.002(9) 0.005(9) 0.015(9)
C71 0.058(15) 0.067(16) 0.025(11) 0.004(11) 0.008(10) 0.002(12)
C72 0.09(2) 0.070(19) 0.033(13) 0.001(12) -0.004(13) 0.013(15)
C73 0.056(16) 0.09(2) 0.061(17) 0.017(15) 0.039(14) -0.007(14)
C74 0.042(14) 0.077(19) 0.064(17) -0.007(15) -0.003(13) -0.014(13)
C75 0.050(14) 0.043(13) 0.048(14) -0.026(11) -0.014(11) 0.010(11)
C76 0.041(14) 0.053(16) 0.080(19) -0.030(14) 0.012(13) -0.020(12)
C77 0.054(16) 0.046(16) 0.09(2) -0.016(15) 0.000(15) -0.008(12)
C78 0.028(15) 0.07(2) 0.19(4) 0.01(2) 0.03(2) -0.013(14)
C79 0.034(18) 0.15(4) 0.17(4) -0.10(4) 0.04(2) -0.04(2)
C80 0.028(14) 0.13(3) 0.08(2) -0.05(2) 0.004(14) -0.006(18)
C81 0.017(12) 0.09(2) 0.15(3) -0.06(2) 0.006(16) -0.007(13)
C82 0.09(2) 0.063(19) 0.053(16) -0.002(14) 0.002(15) 0.034(16)
C83 0.062(18) 0.08(2) 0.08(2) -0.008(16) 0.040(16) 0.007(15)
C84 0.08(2) 0.10(3) 0.12(3) -0.02(2) 0.03(2) 0.02(2)
C85 0.09(3) 0.07(2) 0.11(3) -0.02(2) 0.01(2) 0.05(2)
C86 0.07(2) 0.08(3) 0.13(3) 0.00(2) 0.01(2) 0.016(19)
C87 0.07(2) 0.09(2) 0.09(2) -0.056(19) -0.047(18) 0.055(18)
O1 0.106(18) 0.13(2) 0.074(15) 0.044(14) 0.051(14) 0.037(16)
O2 0.055(10) 0.045(10) 0.069(12) 0.002(9) 0.024(9) 0.003(8)
O3 0.063(12) 0.051(11) 0.071(12) -0.002(9) 0.002(9) 0.016(9)
O4 0.074(13) 0.070(12) 0.045(11) -0.012(9) -0.016(9) -0.004(10)
O11 0.114(18) 0.037(11) 0.14(2) -0.001(11) 0.070(16) 0.023(11)
O21 0.047(10) 0.086(14) 0.060(12) -0.013(11) 0.013(9) -0.001(10)
O31 0.087(17) 0.17(3) 0.14(2) -0.10(2) 0.056(17) -0.019(17)
O32 0.062(12) 0.064(12) 0.078(13) 0.028(11) 0.023(10) -0.010(9)
O41 0.19(3) 0.15(3) 0.038(14) 0.006(14) -0.004(17) -0.01(2)
O42 0.17(3) 0.065(16) 0.090(18) 0.014(13) 0.021(17) -0.009(17)
O51 0.12(2) 0.11(2) 0.077(16) 0.031(15) -0.013(15) 0.035(16)

loop_
_atom_type_symbol
_atom_type_description
_atom_type_scat_dispersion_real
_atom_type_scat_dispersion_imag
_atom_type_scat_source
C C 0.0033 0.0016 'International Tables Vol C Tables 4.2.6.8 and 6.1.1.4'
H H 0.0000 0.0000 'International Tables Vol C Tables 4.2.6.8 and 6.1.1.4'
O O 0.0106 0.0060 'International Tables Vol C Tables 4.2.6.8 and 6.1.1.4'
P P 0.1023 0.0942 'International Tables Vol C Tables 4.2.6.8 and 6.1.1.4'
Ir Ir -1.4442 7.9887 'International Tables Vol C Tables 4.2.6.8 and 6.1.1.4'
Cl Cl 0.1484 0.1585 'International Tables Vol C Tables 4.2.6.8 and 6.1.1.4'

loop_
_geom_angle_atom_site_label_1
_geom_angle_atom_site_label_2
_geom_angle_atom_site_label_3
_geom_angle
_geom_angle_site_symmetry_1
C11 Ir1 C2 96.4(10) .
C11 Ir1 C1 100.7(11) .
C2 Ir1 C1 156.8(9) .
C11 Ir1 P1 89.2(8) .
C2 Ir1 P1 101.8(6) .
C1 Ir1 P1 94.0(8) .
C11 Ir1 Ir4 136.6(9) .
C2 Ir1 Ir4 107.9(6) .
C1 Ir1 Ir4 49.1(7) .
P1 Ir1 Ir4 118.94(15) .
C11 Ir1 Ir2 141.3(8) .
C2 Ir1 Ir2 47.8(6) .
C1 Ir1 Ir2 110.8(7) .
P1 Ir1 Ir2 109.66(14) .
Ir4 Ir1 Ir2 62.82(3) .
C11 Ir1 Ir3 98.6(8) .
C2 Ir1 Ir3 71.3(5) .
C1 Ir1 Ir3 90.6(8) .
P1 Ir1 Ir3 170.05(15) .
Ir4 Ir1 Ir3 58.60(3) .
Ir2 Ir1 Ir3 60.41(3) .
C21 Ir2 C2 96.3(9) .
C21 Ir2 C3 87.3(9) .
C2 Ir2 C3 176.4(8) .
C21 Ir2 C70 89.0(9) .
C2 Ir2 C70 89.4(8) .
C3 Ir2 C70 90.0(8) .
C21 Ir2 Ir5 134.5(7) .
C2 Ir2 Ir5 129.1(6) .
C3 Ir2 Ir5 47.3(6) .
C70 Ir2 Ir5 90.1(5) .
C21 Ir2 Ir1 101.8(7) .
C2 Ir2 Ir1 49.5(6) .
C3 Ir2 Ir1 130.4(6) .
C70 Ir2 Ir1 138.1(5) .
Ir5 Ir2 Ir1 108.71(4) .
C21 Ir2 Ir3 162.3(7) .
C2 Ir2 Ir3 72.0(6) .
C3 Ir2 Ir3 104.7(6) .
C70 Ir2 Ir3 103.8(6) .
Ir5 Ir2 Ir3 58.87(3) .
Ir1 Ir2 Ir3 60.46(3) .
C21 Ir2 Ir4 115.9(8) .
C2 Ir2 Ir4 104.5(6) .
C3 Ir2 Ir4 74.3(6) .
C70 Ir2 Ir4 149.2(5) .
Ir5 Ir2 Ir4 59.76(3) .
Ir1 Ir2 Ir4 57.72(3) .
Ir3 Ir2 Ir4 57.02(3) .
C31 Ir3 C32 96.1(13) .
C31 Ir3 C4 96.2(12) .
C32 Ir3 C4 102.1(10) .
C31 Ir3 Ir4 99.1(10) .
C32 Ir3 Ir4 160.4(8) .
C4 Ir3 Ir4 88.5(7) .
C31 Ir3 Ir5 138.7(10) .
C32 Ir3 Ir5 112.9(7) .
C4 Ir3 Ir5 50.7(7) .
Ir4 Ir3 Ir5 61.67(4) .
C31 Ir3 Ir2 147.4(10) .
C32 Ir3 Ir2 98.3(8) .
C4 Ir3 Ir2 109.0(7) .
Ir4 Ir3 Ir2 62.50(3) .
Ir5 Ir3 Ir2 58.67(3) .
C31 Ir3 Ir1 88.6(10) .
C32 Ir3 Ir1 109.3(7) .
C4 Ir3 Ir1 147.6(8) .
Ir4 Ir3 Ir1 59.06(3) .
Ir5 Ir3 Ir1 107.44(4) .
Ir2 Ir3 Ir1 59.13(3) .
C42 Ir4 C41 95.5(13) .
C42 Ir4 C1 102.7(14) .
C41 Ir4 C1 98.2(12) .
C42 Ir4 Ir3 156.8(10) .
C41 Ir4 Ir3 96.5(9) .
C1 Ir4 Ir3 95.2(8) .
C42 Ir4 Ir1 118.9(10) .
C41 Ir4 Ir1 136.8(9) .
C1 Ir4 Ir1 51.7(6) .
Ir3 Ir4 Ir1 62.35(3) .
C42 Ir4 Ir5 101.5(11) .
C41 Ir4 Ir5 88.0(10) .
C1 Ir4 Ir5 154.4(8) .
Ir3 Ir4 Ir5 59.22(3) .
Ir1 Ir4 Ir5 108.10(4) .
C42 Ir4 Ir2 99.1(9) .
C41 Ir4 Ir2 144.3(10) .
C1 Ir4 Ir2 110.0(7) .
Ir3 Ir4 Ir2 60.47(3) .
Ir1 Ir4 Ir2 59.46(3) .
Ir5 Ir4 Ir2 57.30(3) .
C51 Ir5 C3 101.2(11) .
C51 Ir5 C4 95.6(11) .
C3 Ir5 C4 159.8(10) .
C51 Ir5 P2 93.7(12) .
C3 Ir5 P2 93.6(7) .
C4 Ir5 P2 96.4(9) .
C51 Ir5 Ir2 150.5(9) .
C3 Ir5 Ir2 49.8(6) .
C4 Ir5 Ir2 112.0(7) .
P2 Ir5 Ir2 93.34(16) .
C51 Ir5 Ir3 142.1(9) .
C3 Ir5 Ir3 110.6(6) .
C4 Ir5 Ir3 49.9(8) .
P2 Ir5 Ir3 104.09(16) .
Ir2 Ir5 Ir3 62.47(3) .
C51 Ir5 Ir4 110.9(12) .
C3 Ir5 Ir4 77.5(7) .
C4 Ir5 Ir4 86.2(9) .
P2 Ir5 Ir4 154.95(16) .
Ir2 Ir5 Ir4 62.95(3) .
Ir3 Ir5 Ir4 59.11(3) .
C52 P1 C64 102.7(13) .
C52 P1 C58 103.8(13) .
C64 P1 C58 103.8(14) .
C52 P1 Ir1 112.9(7) .
C64 P1 Ir1 118.5(11) .
C58 P1 Ir1 113.5(11) .
C75 P2 C76 106.3(13) .
C75 P2 C82 108.8(12) .
C76 P2 C82 104.7(14) .
C75 P2 Ir5 106.6(10) .
C76 P2 Ir5 114.0(9) .
C82 P2 Ir5 116.0(11) .
O1 C1 Ir4 142(2) .
O1 C1 Ir1 139(2) .
Ir4 C1 Ir1 79.2(9) .
O2 C2 Ir2 141.2(17) .
O2 C2 Ir1 135.3(16) .
Ir2 C2 Ir1 82.7(9) .
O3 C3 Ir5 141.1(17) .
O3 C3 Ir2 136.0(16) .
Ir5 C3 Ir2 83.0(8) .
O4 C4 Ir3 138(2) .
O4 C4 Ir5 143(2) .
Ir3 C4 Ir5 79.4(9) .
O11 C11 Ir1 176(3) .
O21 C21 Ir2 175(2) .
O31 C31 Ir3 175(3) .
O32 C32 Ir3 171(2) .
O41 C41 Ir4 173(3) .
O42 C42 Ir4 174(3) .
O51 C51 Ir5 171(4) .
C53 C52 C57 114(2) .
C53 C52 P1 124.7(19) .
C57 C52 P1 120.9(17) .
C54 C53 C52 124(3) .
C53 C54 C55 120(2) .
C56 C55 C54 116(3) .
C57 C56 C55 121(3) .
C56 C57 C52 124(2) .
C63 C58 C59 119(3) .
C63 C58 P1 122(3) .
C59 C58 P1 119(3) .
C60 C59 C58 120(3) .
C61 C60 C59 120(3) .
C60 C61 C62 121(3) .
C61 C62 C63 121(3) .
C58 C63 C62 120(3) .
C69 C64 C65 119(3) .
C69 C64 P1 121(2) .
C65 C64 P1 120(3) .
C64 C65 C66 121(3) .
C67 C66 C65 118(3) .
C68 C67 C66 121(3) .
C67 C68 C69 118(3) .
C64 C69 C68 124(3) .
C75 C70 C71 117(2) .
C75 C70 Ir2 123.9(17) .
C71 C70 Ir2 119.4(16) .
C72 C71 C70 126(2) .
C73 C72 C71 118(2) .
C72 C73 C74 123(2) .
C73 C74 C75 114(2) .
C70 C75 C74 121(2) .
C70 C75 P2 126(2) .
C74 C75 P2 113.0(17) .
C77 C76 C81 122(2) .
C77 C76 P2 121(2) .
C81 C76 P2 117(2) .
C76 C77 C78 118(3) .
C79 C78 C77 121(4) .
C78 C79 C80 118(3) .
C81 C80 C79 125(3) .
C80 C81 C76 116(4) .
C87 C82 C83 123(3) .
C87 C82 P2 117(3) .
C83 C82 P2 120(2) .
C84 C83 C82 116(3) .
C83 C84 C85 120(4) .
C86 C85 C84 122(3) .
C85 C86 C87 121(4) .
C82 C87 C86 118(4) .
Cl1S C1S Cl2S 90.7 .
C4S C2S C3S 126(3) 3_655
C2S C3S C4S 94.9 .
C2S C4S C3S 139(3) 3_655

loop_
_geom_bond_atom_site_label_1
_geom_bond_atom_site_label_2
_geom_bond_distance
_geom_bond_site_symmetry_2
Ir1 C11 1.84(3) .
Ir1 C2 2.11(2) .
Ir1 C1 2.16(2) .
Ir1 P1 2.317(6) .
Ir1 Ir4 2.7047(13) .
Ir1 Ir2 2.7555(12) .
Ir1 Ir3 2.7932(12) .
Ir2 C21 1.91(2) .
Ir2 C2 2.06(2) .
Ir2 C3 2.07(2) .
Ir2 C70 2.14(2) .
Ir2 Ir5 2.6891(12) .
Ir2 Ir3 2.7917(12) .
Ir2 Ir4 2.8459(12) .
Ir3 C31 1.90(3) .
Ir3 C32 1.90(3) .
Ir3 C4 2.10(3) .
Ir3 Ir4 2.6915(13) .
Ir3 Ir5 2.6948(12) .
Ir4 C42 1.87(3) .
Ir4 C41 1.89(3) .
Ir4 C1 2.08(3) .
Ir4 Ir5 2.7607(14) .
Ir5 C51 1.91(3) .
Ir5 C3 1.99(2) .
Ir5 C4 2.12(3) .
Ir5 P2 2.289(7) .
P1 C52 1.79(2) .
P1 C64 1.82(3) .
P1 C58 1.82(3) .
P2 C75 1.80(2) .
P2 C76 1.81(2) .
P2 C82 1.88(3) .
C1 O1 1.09(3) .
C2 O2 1.17(3) .
C3 O3 1.24(3) .
C4 O4 1.16(3) .
C11 O11 1.16(3) .
C21 O21 1.11(3) .
C31 O31 1.16(3) .
C32 O32 1.10(3) .
C41 O41 1.17(4) .
C42 O42 1.16(4) .
C51 O51 1.09(3) .
C52 C53 1.38(3) .
C52 C57 1.40(3) .
C53 C54 1.36(4) .
C54 C55 1.41(4) .
C55 C56 1.41(4) .
C56 C57 1.34(3) .
C58 C63 1.31(4) .
C58 C59 1.41(4) .
C59 C60 1.39(4) .
C60 C61 1.32(4) .
C61 C62 1.32(4) .
C62 C63 1.44(4) .
C64 C69 1.32(4) .
C64 C65 1.37(4) .
C65 C66 1.43(4) .
C66 C67 1.40(4) .
C67 C68 1.38(4) .
C68 C69 1.42(4) .
C70 C75 1.37(3) .
C70 C71 1.40(3) .
C71 C72 1.36(4) .
C72 C73 1.34(4) .
C73 C74 1.44(4) .
C74 C75 1.50(4) .
C76 C77 1.38(4) .
C76 C81 1.42(4) .
C77 C78 1.48(4) .
C78 C79 1.33(6) .
C79 C80 1.41(6) .
C80 C81 1.37(5) .
C82 C87 1.36(5) .
C82 C83 1.42(4) .
C83 C84 1.38(4) .
C84 C85 1.38(5) .
C85 C86 1.32(5) .
C86 C87 1.38(4) .
C1S Cl1S 1.7469 .
C1S Cl2S 1.7734 .
C2S C4S 1.43(6) 3_655
C2S C3S 1.5925 .
C3S C4S 1.6062 .
C4S C2S 1.43(6) 3_655
